data_4345323
loop_
_publ_author_name
'Zaltariov, Mirela F.'
'Hammerstad, Marta'
'Arabshahi, Homayon J.'
'Jovanovi\'c, Katarina'
'Richter, Klaus W.'
'Cazacu, Maria'
'Shova, Sergiu'
'Balan, Mihaela'
'Andersen, Niels H.'
'Radulovi\'c, Sini\<sa'
'Reynisson, J\'ohannes'
'Andersson, K. Kristoffer'
'Arion, Vladimir B.'

_publ_section_title
;
 New Iminodiacetate-Thiosemicarbazone Hybrids and Their Copper(II)
 Complexes Are Potential Ribonucleotide Reductase R2 Inhibitors with High
 Antiproliferative Activity.
;
_journal_issue 6
_journal_name_full 'Inorganic chemistry'
_journal_page_first 3532
_journal_page_last 3549
_journal_paper_doi 10.1021/acs.inorgchem.6b03178
_journal_volume 56
_journal_year 2017
_chemical_formula_moiety 'C20 H26 Cu2 N4 O6 S'
_chemical_formula_sum 'C20 H26 Cu2 N4 O6 S'
_chemical_formula_weight 577.59
_chemical_name_systematic
;
 ?
;
_space_group_crystal_system monoclinic
_space_group_IT_number 14
_space_group_name_Hall '-P 2yn'
_space_group_name_H-M_alt 'P 1 21/n 1'
_symmetry_space_group_name_Hall '-P 2yn'
_symmetry_space_group_name_H-M 'P 1 21/n 1'
_atom_sites_solution_hydrogens geom
_audit_creation_method SHELXL-2014
_cell_angle_alpha 90
_cell_angle_beta 96.3563(11)
_cell_angle_gamma 90
_cell_formula_units_Z 4
_cell_length_a 11.5547(3)
_cell_length_b 12.2256(3)
_cell_length_c 16.5508(4)
_cell_measurement_reflns_used 9946
_cell_measurement_temperature 298(2)
_cell_measurement_theta_max 25.395
_cell_measurement_theta_min 2.272
_cell_volume 2323.65(10)
_computing_cell_refinement 'Bruker SAINT'
_computing_data_collection 'Bruker APEX2'
_computing_data_reduction 'Bruker SAINT'
_computing_molecular_graphics 'Bruker SHELXTL'
_computing_publication_material 'Bruker SHELXTL'
_computing_structure_refinement 'SHELXL-2014 (Sheldrick, 2014)'
_computing_structure_solution 'SHELXS-2014 (Sheldrick, 2014)'
_diffrn_ambient_temperature 298(2)
_diffrn_measured_fraction_theta_full 0.998
_diffrn_measured_fraction_theta_max 0.997
_diffrn_measurement_device_type 'Bruker D8 Venture'
_diffrn_measurement_method '\f and \w scans'
_diffrn_radiation_type MoK\a
_diffrn_radiation_wavelength 0.71073
_diffrn_reflns_av_R_equivalents 0.0325
_diffrn_reflns_av_unetI/netI 0.0149
_diffrn_reflns_Laue_measured_fraction_full 0.998
_diffrn_reflns_Laue_measured_fraction_max 0.997
_diffrn_reflns_limit_h_max 13
_diffrn_reflns_limit_h_min -13
_diffrn_reflns_limit_k_max 14
_diffrn_reflns_limit_k_min -14
_diffrn_reflns_limit_l_max 19
_diffrn_reflns_limit_l_min -19
_diffrn_reflns_number 41867
_diffrn_reflns_point_group_measured_fraction_full 0.998
_diffrn_reflns_point_group_measured_fraction_max 0.997
_diffrn_reflns_theta_full 25.242
_diffrn_reflns_theta_max 25.396
_diffrn_reflns_theta_min 2.273
_diffrn_source 'fine-focus sealed tube'
_exptl_absorpt_coefficient_mu 1.964
_exptl_absorpt_correction_T_max 0.7452
_exptl_absorpt_correction_T_min 0.6563
_exptl_absorpt_correction_type multi-scan
_exptl_crystal_colour clear-blue
_exptl_crystal_density_diffrn 1.651
_exptl_crystal_description block
_exptl_crystal_F_000 1184
_exptl_crystal_size_max 0.250
_exptl_crystal_size_mid 0.200
_exptl_crystal_size_min 0.150
_refine_diff_density_max 0.355
_refine_diff_density_min -0.312
_refine_diff_density_rms 0.054
_refine_ls_extinction_method none
_refine_ls_goodness_of_fit_ref 1.048
_refine_ls_hydrogen_treatment constr
_refine_ls_matrix_type full
_refine_ls_number_parameters 313
_refine_ls_number_reflns 4266
_refine_ls_number_restraints 0
_refine_ls_restrained_S_all 1.048
_refine_ls_R_factor_all 0.0253
_refine_ls_R_factor_gt 0.0225
_refine_ls_shift/su_max 0.001
_refine_ls_shift/su_mean 0.000
_refine_ls_structure_factor_coef Fsqd
_refine_ls_weighting_details 'w=1/[\s^2^(Fo^2^)+(0.0338P)^2^+1.3339P] where P=(Fo^2^+2Fc^2^)/3'
_refine_ls_weighting_scheme calc
_refine_ls_wR_factor_gt 0.0608
_refine_ls_wR_factor_ref 0.0625
_reflns_Friedel_coverage 0.000
_reflns_number_gt 3937
_reflns_number_total 4266
_reflns_threshold_expression 'I > 2\s(I)'
_cod_data_source_file ic6b03178_si_003.cif
_cod_data_source_block miza015a
_cod_depositor_comments 'Adding full bibliography for 4345315--4345326.cif.'
_cod_original_cell_volume 2323.64(10)
_cod_database_code 4345323
_shelx_space_group_comment
;
The symmetry employed for this shelxl refinement is uniquely defined
by the following loop, which should always be used as a source of
symmetry information in preference to the above space-group names.
They are only intended as comments.
;
_shelx_estimated_absorpt_t_min 0.639
_shelx_estimated_absorpt_t_max 0.757
_shelxl_version_number 2014-3

loop_
_space_group_symop_operation_xyz
'x, y, z'
'-x+1/2, y+1/2, -z+1/2'
'-x, -y, -z'
'x-1/2, -y-1/2, z-1/2'

loop_
_atom_site_label
_atom_site_type_symbol
_atom_site_fract_x
_atom_site_fract_y
_atom_site_fract_z
_atom_site_U_iso_or_equiv
_atom_site_adp_type
_atom_site_occupancy
_atom_site_site_symmetry_order
_atom_site_calc_flag
_atom_site_refinement_flags_posn
_atom_site_refinement_flags_adp
_atom_site_refinement_flags_occupancy
_atom_site_disorder_assembly
_atom_site_disorder_group
Cu1 Cu 0.41571(2) 0.47509(2) 0.07129(2) 0.02565(8) Uani 1 1 d . . . . .
Cu2 Cu 0.31883(2) 0.40796(2) -0.09694(2) 0.02782(8) Uani 1 1 d . . . . .
S1 S 0.43304(5) 0.62821(4) 0.14610(3) 0.03149(12) Uani 1 1 d . . . . .
O1 O 0.37421(12) 0.34248(10) 0.00785(8) 0.0320(3) Uani 1 1 d . . . . .
O2 O -0.04583(14) 0.34018(16) -0.12667(11) 0.0585(5) Uani 1 1 d . . . . .
O3 O 0.11167(15) 0.43178(17) -0.07598(12) 0.0612(5) Uani 1 1 d . . . . .
O4 O 0.2200(2) 0.41744(16) -0.32947(10) 0.0769(7) Uani 1 1 d . . . . .
O5 O 0.27495(15) 0.46963(12) -0.20238(9) 0.0422(4) Uani 1 1 d . . . . .
O8 O 0.38366(12) 0.53525(10) -0.03847(8) 0.0275(3) Uani 1 1 d . . . . .
N1 N 0.42132(15) 0.39652(13) 0.17361(9) 0.0309(4) Uani 1 1 d . . . . .
N2 N 0.44283(17) 0.45151(14) 0.24740(10) 0.0371(4) Uani 1 1 d . . . . .
N3 N 0.47263(18) 0.61743(14) 0.30731(10) 0.0406(4) Uani 1 1 d . . . . .
N4 N 0.24893(14) 0.26628(13) -0.14170(9) 0.0306(4) Uani 1 1 d . . . . .
C1 C 0.36152(16) 0.23972(15) 0.03299(11) 0.0291(4) Uani 1 1 d . . . . .
C2 C 0.33648(18) 0.15420(16) -0.02307(12) 0.0320(4) Uani 1 1 d . . . . .
C3 C 0.3216(2) 0.04857(17) 0.00454(13) 0.0399(5) Uani 1 1 d . . . . .
H3 H 0.3046 -0.0069 -0.0334 0.048 Uiso 1 1 calc R U . . .
C4 C 0.3311(2) 0.02242(17) 0.08714(14) 0.0452(6) Uani 1 1 d . . . . .
C5 C 0.3565(2) 0.10614(17) 0.14124(13) 0.0433(5) Uani 1 1 d . . . . .
H5 H 0.3634 0.0903 0.1965 0.052 Uiso 1 1 calc R U . . .
C6 C 0.37254(18) 0.21488(16) 0.11719(12) 0.0330(4) Uani 1 1 d . . . . .
C7 C 0.39949(19) 0.29354(17) 0.18117(12) 0.0351(5) Uani 1 1 d . . . . .
H7 H 0.4014 0.2673 0.2340 0.042 Uiso 1 1 calc R U . . .
C8 C 0.44985(18) 0.55792(17) 0.23910(11) 0.0316(4) Uani 1 1 d . . . . .
C9 C 0.3148(3) -0.09347(19) 0.11536(17) 0.0685(9) Uani 1 1 d . . . . .
H9A H 0.3774 -0.1125 0.1559 0.103 Uiso 1 1 calc R U . . .
H9B H 0.3145 -0.1425 0.0700 0.103 Uiso 1 1 calc R U . . .
H9C H 0.2421 -0.0991 0.1381 0.103 Uiso 1 1 calc R U . . .
C10 C 0.3291(2) 0.17434(17) -0.11369(12) 0.0366(5) Uani 1 1 d . . . . .
H10A H 0.4064 0.1907 -0.1281 0.044 Uiso 1 1 calc R U . . .
H10B H 0.3025 0.1081 -0.1421 0.044 Uiso 1 1 calc R U . . .
C11 C 0.13108(18) 0.24666(18) -0.11879(13) 0.0394(5) Uani 1 1 d . . . . .
H11A H 0.1369 0.2035 -0.0693 0.047 Uiso 1 1 calc R U . . .
H11B H 0.0870 0.2045 -0.1613 0.047 Uiso 1 1 calc R U . . .
C12 C 0.06688(19) 0.3504(2) -0.10561(12) 0.0395(5) Uani 1 1 d . . . . .
C13 C -0.1159(3) 0.4347(3) -0.1116(2) 0.0890(12) Uani 1 1 d . . . . .
H13A H -0.1007 0.4557 -0.0555 0.133 Uiso 1 1 calc R U . . .
H13B H -0.1969 0.4169 -0.1237 0.133 Uiso 1 1 calc R U . . .
H13C H -0.0967 0.4942 -0.1455 0.133 Uiso 1 1 calc R U . . .
C14 C 0.2451(2) 0.28081(19) -0.23133(12) 0.0463(6) Uani 1 1 d . . . . .
H14A H 0.1756 0.2455 -0.2575 0.056 Uiso 1 1 calc R U . . .
H14B H 0.3119 0.2445 -0.2499 0.056 Uiso 1 1 calc R U . . .
C15 C 0.2449(2) 0.39880(19) -0.25761(13) 0.0419(5) Uani 1 1 d . . . . .
C20 C 0.3354(2) 0.64067(17) -0.05692(13) 0.0402(5) Uani 1 1 d . . . . .
H20A H 0.2601 0.6455 -0.0378 0.060 Uiso 1 1 calc R U . . .
H20B H 0.3278 0.6519 -0.1147 0.060 Uiso 1 1 calc R U . . .
H20C H 0.3857 0.6956 -0.0307 0.060 Uiso 1 1 calc R U . . .
C16A C 0.495(3) 0.574(3) 0.388(3) 0.045(3) Uani 0.5 1 d . . P A 1
H16A H 0.5479 0.5121 0.3890 0.053 Uiso 0.5 1 calc R U P A 1
H16B H 0.4231 0.5501 0.4077 0.053 Uiso 0.5 1 calc R U P A 1
C17A C 0.550(3) 0.668(4) 0.439(3) 0.059(3) Uani 0.5 1 d . . P A 1
H17A H 0.5505 0.6560 0.4967 0.071 Uiso 0.5 1 calc R U P A 1
H17B H 0.6269 0.6867 0.4256 0.071 Uiso 0.5 1 calc R U P A 1
C18A C 0.462(2) 0.746(2) 0.407(2) 0.054(3) Uani 0.5 1 d . . P A 1
H18A H 0.4892 0.8204 0.4196 0.065 Uiso 0.5 1 calc R U P A 1
H18B H 0.3906 0.7347 0.4315 0.065 Uiso 0.5 1 calc R U P A 1
C19A C 0.4432(18) 0.728(2) 0.3159(18) 0.036(2) Uani 0.5 1 d . . P A 1
H19A H 0.3627 0.7418 0.2949 0.043 Uiso 0.5 1 calc R U P A 1
H19B H 0.4932 0.7754 0.2879 0.043 Uiso 0.5 1 calc R U P A 1
C16B C 0.509(3) 0.559(3) 0.386(3) 0.045(3) Uani 0.5 1 d . . P A 2
H16C H 0.5780 0.5141 0.3827 0.053 Uiso 0.5 1 calc R U P A 2
H16D H 0.4471 0.5139 0.4030 0.053 Uiso 0.5 1 calc R U P A 2
C17B C 0.535(3) 0.657(4) 0.441(2) 0.059(3) Uani 0.5 1 d . . P A 2
H17C H 0.6184 0.6652 0.4536 0.071 Uiso 0.5 1 calc R U P A 2
H17D H 0.5025 0.6443 0.4923 0.071 Uiso 0.5 1 calc R U P A 2
C18B C 0.482(3) 0.767(2) 0.402(2) 0.054(3) Uani 0.5 1 d . . P A 2
H18C H 0.4081 0.7839 0.4212 0.065 Uiso 0.5 1 calc R U P A 2
H18D H 0.5351 0.8274 0.4135 0.065 Uiso 0.5 1 calc R U P A 2
C19B C 0.4662(18) 0.742(2) 0.3116(18) 0.036(2) Uani 0.5 1 d . . P A 2
H19C H 0.5275 0.7754 0.2845 0.043 Uiso 0.5 1 calc R U P A 2
H19D H 0.3914 0.7682 0.2867 0.043 Uiso 0.5 1 calc R U P A 2

loop_
_atom_site_aniso_label
_atom_site_aniso_U_11
_atom_site_aniso_U_22
_atom_site_aniso_U_33
_atom_site_aniso_U_23
_atom_site_aniso_U_13
_atom_site_aniso_U_12
Cu1 0.03488(14) 0.02197(13) 0.01944(12) 0.00036(8) 0.00003(9) -0.00308(9)
Cu2 0.03545(14) 0.02551(13) 0.02118(12) 0.00060(8) -0.00274(9) -0.00546(9)
S1 0.0460(3) 0.0238(2) 0.0241(2) -0.00083(18) 0.0014(2) 0.0002(2)
O1 0.0494(8) 0.0239(7) 0.0212(6) 0.0022(5) -0.0024(6) -0.0101(6)
O2 0.0362(9) 0.0762(13) 0.0620(11) -0.0242(10) 0.0003(8) -0.0082(8)
O3 0.0436(9) 0.0664(12) 0.0747(13) -0.0334(10) 0.0118(9) -0.0132(9)
O4 0.142(2) 0.0527(12) 0.0289(9) 0.0088(8) -0.0215(11) -0.0009(12)
O5 0.0612(10) 0.0338(8) 0.0287(7) 0.0043(6) -0.0081(7) -0.0011(7)
O8 0.0368(7) 0.0211(6) 0.0233(6) 0.0021(5) -0.0023(5) -0.0006(5)
N1 0.0429(9) 0.0271(8) 0.0216(8) -0.0009(6) -0.0016(7) -0.0048(7)
N2 0.0606(12) 0.0298(9) 0.0201(8) -0.0017(7) 0.0007(8) -0.0085(8)
N3 0.0675(12) 0.0288(9) 0.0248(9) -0.0030(7) 0.0026(8) -0.0023(8)
N4 0.0410(9) 0.0311(9) 0.0191(7) -0.0006(6) 0.0001(6) -0.0076(7)
C1 0.0344(10) 0.0232(9) 0.0283(10) 0.0019(7) -0.0031(8) -0.0028(8)
C2 0.0404(11) 0.0256(10) 0.0285(10) -0.0013(8) -0.0024(8) -0.0014(8)
C3 0.0555(13) 0.0239(10) 0.0374(11) -0.0027(9) -0.0084(10) -0.0006(9)
C4 0.0659(15) 0.0222(10) 0.0435(13) 0.0063(9) -0.0120(11) -0.0016(10)
C5 0.0681(15) 0.0284(11) 0.0297(11) 0.0086(8) -0.0113(10) -0.0039(10)
C6 0.0439(11) 0.0253(10) 0.0275(10) 0.0039(8) -0.0061(8) -0.0036(8)
C7 0.0500(12) 0.0302(10) 0.0234(9) 0.0061(8) -0.0038(8) -0.0048(9)
C8 0.0405(11) 0.0308(10) 0.0235(9) -0.0013(8) 0.0031(8) -0.0030(8)
C9 0.117(3) 0.0250(12) 0.0567(16) 0.0108(11) -0.0207(16) -0.0061(13)
C10 0.0523(13) 0.0272(10) 0.0305(10) -0.0057(8) 0.0049(9) -0.0046(9)
C11 0.0395(11) 0.0431(12) 0.0339(11) 0.0053(9) -0.0043(9) -0.0135(9)
C12 0.0378(11) 0.0549(14) 0.0260(10) -0.0048(9) 0.0045(8) -0.0128(10)
C13 0.0429(16) 0.116(3) 0.108(3) -0.054(2) 0.0054(16) 0.0083(17)
C14 0.0766(17) 0.0422(13) 0.0196(10) -0.0022(9) 0.0024(10) -0.0095(12)
C15 0.0538(13) 0.0433(13) 0.0271(11) 0.0042(9) -0.0018(9) 0.0012(10)
C20 0.0523(13) 0.0298(11) 0.0370(11) 0.0048(9) -0.0020(9) 0.0084(9)
C16A 0.076(6) 0.035(7) 0.0220(17) -0.002(4) 0.001(4) 0.000(5)
C17A 0.088(7) 0.054(7) 0.032(3) -0.014(3) -0.002(3) 0.001(5)
C18A 0.086(8) 0.039(9) 0.038(4) -0.012(5) 0.005(5) -0.002(5)
C19A 0.050(6) 0.026(5) 0.033(3) -0.006(3) 0.016(4) -0.010(4)
C16B 0.076(6) 0.035(7) 0.0220(17) -0.002(4) 0.001(4) 0.000(5)
C17B 0.088(7) 0.054(7) 0.032(3) -0.014(3) -0.002(3) 0.001(5)
C18B 0.086(8) 0.039(9) 0.038(4) -0.012(5) 0.005(5) -0.002(5)
C19B 0.050(6) 0.026(5) 0.033(3) -0.006(3) 0.016(4) -0.010(4)

loop_
_atom_type_symbol
_atom_type_description
_atom_type_scat_dispersion_real
_atom_type_scat_dispersion_imag
_atom_type_scat_source
C C 0.0033 0.0016 'International Tables Vol C Tables 4.2.6.8 and 6.1.1.4'
H H 0.0000 0.0000 'International Tables Vol C Tables 4.2.6.8 and 6.1.1.4'
Cu Cu 0.3201 1.2651 'International Tables Vol C Tables 4.2.6.8 and 6.1.1.4'
N N 0.0061 0.0033 'International Tables Vol C Tables 4.2.6.8 and 6.1.1.4'
O O 0.0106 0.0060 'International Tables Vol C Tables 4.2.6.8 and 6.1.1.4'
S S 0.1246 0.1234 'International Tables Vol C Tables 4.2.6.8 and 6.1.1.4'

loop_
_geom_angle_atom_site_label_1
_geom_angle_atom_site_label_2
_geom_angle_atom_site_label_3
_geom_angle
N1 Cu1 O8 168.58(6)
N1 Cu1 O1 92.32(6)
O8 Cu1 O1 78.69(5)
N1 Cu1 S1 86.51(5)
O8 Cu1 S1 101.25(4)
O1 Cu1 S1 170.93(5)
N1 Cu1 Cu2 130.36(5)
O8 Cu1 Cu2 39.46(4)
O1 Cu1 Cu2 39.90(4)
S1 Cu1 Cu2 137.991(16)
O5 Cu2 O8 100.80(6)
O5 Cu2 O1 175.92(7)
O8 Cu2 O1 79.35(5)
O5 Cu2 N4 87.06(6)
O8 Cu2 N4 171.66(6)
O1 Cu2 N4 93.02(6)
O5 Cu2 Cu1 140.50(5)
O8 Cu2 Cu1 39.90(4)
O1 Cu2 Cu1 40.13(4)
N4 Cu2 Cu1 132.01(4)
C8 S1 Cu1 94.01(7)
C1 O1 Cu2 128.71(11)
C1 O1 Cu1 129.71(12)
Cu2 O1 Cu1 99.98(6)
C12 O2 C13 115.7(2)
C15 O5 Cu2 114.07(13)
C20 O8 Cu2 119.92(12)
C20 O8 Cu1 124.66(12)
Cu2 O8 Cu1 100.64(6)
C7 N1 N2 113.78(16)
C7 N1 Cu1 125.32(14)
N2 N1 Cu1 120.78(12)
C8 N2 N1 113.22(16)
C8 N3 C19A 125.4(12)
C8 N3 C16A 125.3(15)
C19A N3 C16A 106.6(18)
C8 N3 C16B 118.6(14)
C8 N3 C19B 124.9(11)
C16B N3 C19B 116.4(18)
C11 N4 C14 110.42(17)
C11 N4 C10 110.87(16)
C14 N4 C10 110.31(17)
C11 N4 Cu2 112.91(13)
C14 N4 Cu2 103.30(12)
C10 N4 Cu2 108.79(11)
O1 C1 C2 121.00(17)
O1 C1 C6 120.41(17)
C2 C1 C6 118.59(17)
C3 C2 C1 119.92(18)
C3 C2 C10 118.87(18)
C1 C2 C10 121.18(17)
C2 C3 C4 122.45(19)
C2 C3 H3 118.8
C4 C3 H3 118.8
C5 C4 C3 117.18(19)
C5 C4 C9 121.6(2)
C3 C4 C9 121.2(2)
C4 C5 C6 123.1(2)
C4 C5 H5 118.4
C6 C5 H5 118.4
C5 C6 C1 118.71(18)
C5 C6 C7 116.64(18)
C1 C6 C7 124.65(18)
N1 C7 C6 127.47(18)
N1 C7 H7 116.3
C6 C7 H7 116.3
N2 C8 N3 117.22(18)
N2 C8 S1 125.13(15)
N3 C8 S1 117.64(15)
C4 C9 H9A 109.5
C4 C9 H9B 109.5
H9A C9 H9B 109.5
C4 C9 H9C 109.5
H9A C9 H9C 109.5
H9B C9 H9C 109.5
N4 C10 C2 113.20(16)
N4 C10 H10A 108.9
C2 C10 H10A 108.9
N4 C10 H10B 108.9
C2 C10 H10B 108.9
H10A C10 H10B 107.8
N4 C11 C12 112.74(17)
N4 C11 H11A 109.0
C12 C11 H11A 109.0
N4 C11 H11B 109.0
C12 C11 H11B 109.0
H11A C11 H11B 107.8
O3 C12 O2 123.8(2)
O3 C12 C11 124.3(2)
O2 C12 C11 111.87(19)
O2 C13 H13A 109.5
O2 C13 H13B 109.5
H13A C13 H13B 109.5
O2 C13 H13C 109.5
H13A C13 H13C 109.5
H13B C13 H13C 109.5
N4 C14 C15 113.61(18)
N4 C14 H14A 108.8
C15 C14 H14A 108.8
N4 C14 H14B 108.8
C15 C14 H14B 108.8
H14A C14 H14B 107.7
O4 C15 O5 126.1(2)
O4 C15 C14 117.1(2)
O5 C15 C14 116.78(18)
O8 C20 H20A 109.5
O8 C20 H20B 109.5
H20A C20 H20B 109.5
O8 C20 H20C 109.5
H20A C20 H20C 109.5
H20B C20 H20C 109.5
N3 C16A C17A 105(3)
N3 C16A H16A 110.8
C17A C16A H16A 110.8
N3 C16A H16B 110.8
C17A C16A H16B 110.8
H16A C16A H16B 108.9
C18A C17A C16A 94(3)
C18A C17A H17A 112.9
C16A C17A H17A 112.9
C18A C17A H17B 112.9
C16A C17A H17B 112.9
H17A C17A H17B 110.3
C17A C18A C19A 106(3)
C17A C18A H18A 110.5
C19A C18A H18A 110.5
C17A C18A H18B 110.5
C19A C18A H18B 110.5
H18A C18A H18B 108.7
N3 C19A C18A 103(2)
N3 C19A H19A 111.1
C18A C19A H19A 111.1
N3 C19A H19B 111.1
C18A C19A H19B 111.1
H19A C19A H19B 109.1
N3 C16B C17B 99(3)
N3 C16B H16C 111.9
C17B C16B H16C 111.9
N3 C16B H16D 111.9
C17B C16B H16D 111.9
H16C C16B H16D 109.6
C16B C17B C18B 112(3)
C16B C17B H17C 109.2
C18B C17B H17C 109.2
C16B C17B H17D 109.2
C18B C17B H17D 109.2
H17C C17B H17D 107.9
C19B C18B C17B 104(3)
C19B C18B H18C 111.0
C17B C18B H18C 111.0
C19B C18B H18D 111.0
C17B C18B H18D 111.0
H18C C18B H18D 109.0
C18B C19B N3 104(2)
C18B C19B H19C 110.9
N3 C19B H19C 110.9
C18B C19B H19D 110.9
N3 C19B H19D 110.9
H19C C19B H19D 108.9

loop_
_geom_bond_atom_site_label_1
_geom_bond_atom_site_label_2
_geom_bond_distance
Cu1 N1 1.9417(16)
Cu1 O8 1.9569(12)
Cu1 O1 1.9619(13)
Cu1 S1 2.2411(5)
Cu1 Cu2 2.9982(3)
Cu2 O5 1.9170(14)
Cu2 O8 1.9388(12)
Cu2 O1 1.9527(13)
Cu2 N4 2.0171(16)
S1 C8 1.755(2)
O1 C1 1.337(2)
O2 C12 1.316(3)
O2 C13 1.449(4)
O3 C12 1.201(3)
O4 C15 1.214(3)
O5 C15 1.279(3)
O8 C20 1.424(2)
N1 C7 1.293(3)
N1 N2 1.392(2)
N2 C8 1.312(3)
N3 C8 1.344(3)
N3 C19A 1.41(3)
N3 C16A 1.43(4)
N3 C16B 1.51(4)
N3 C19B 1.53(3)
N4 C11 1.473(3)
N4 C14 1.490(2)
N4 C10 1.497(3)
C1 C2 1.407(3)
C1 C6 1.418(3)
C2 C3 1.387(3)
C2 C10 1.513(3)
C3 C4 1.396(3)
C3 H3 0.9300
C4 C5 1.370(3)
C4 C9 1.510(3)
C5 C6 1.406(3)
C5 H5 0.9300
C6 C7 1.439(3)
C7 H7 0.9300
C9 H9A 0.9600
C9 H9B 0.9600
C9 H9C 0.9600
C10 H10A 0.9700
C10 H10B 0.9700
C11 C12 1.498(3)
C11 H11A 0.9700
C11 H11B 0.9700
C13 H13A 0.9600
C13 H13B 0.9600
C13 H13C 0.9600
C14 C15 1.507(3)
C14 H14A 0.9700
C14 H14B 0.9700
C20 H20A 0.9600
C20 H20B 0.9600
C20 H20C 0.9600
C16A C17A 1.52(6)
C16A H16A 0.9700
C16A H16B 0.9700
C17A C18A 1.44(6)
C17A H17A 0.9700
C17A H17B 0.9700
C18A C19A 1.52(5)
C18A H18A 0.9700
C18A H18B 0.9700
C19A H19A 0.9700
C19A H19B 0.9700
C16B C17B 1.52(6)
C16B H16C 0.9700
C16B H16D 0.9700
C17B C18B 1.58(6)
C17B H17C 0.9700
C17B H17D 0.9700
C18B C19B 1.51(5)
C18B H18C 0.9700
C18B H18D 0.9700
C19B H19C 0.9700
C19B H19D 0.9700

loop_
_geom_hbond_atom_site_label_D
_geom_hbond_atom_site_label_H
_geom_hbond_atom_site_label_A
_geom_hbond_distance_DH
_geom_hbond_distance_HA
_geom_hbond_distance_DA
_geom_hbond_angle_DHA
_geom_hbond_site_symmetry_A
C10 H10A S1 0.97 2.92 3.741(2) 142.4 3_665
C10 H10B O4 0.97 2.39 3.310(3) 159.0 2_544
C13 H13A O3 0.96 2.59 3.503(4) 159.0 3_565
C13 H13B S1 0.96 2.77 3.726(3) 175.3 3_565

loop_
_geom_torsion_atom_site_label_1
_geom_torsion_atom_site_label_2
_geom_torsion_atom_site_label_3
_geom_torsion_atom_site_label_4
_geom_torsion
C7 N1 N2 C8 -171.65(19)
Cu1 N1 N2 C8 4.4(2)
Cu2 O1 C1 C2 20.5(3)
Cu1 O1 C1 C2 -176.93(14)
Cu2 O1 C1 C6 -159.18(14)
Cu1 O1 C1 C6 3.4(3)
O1 C1 C2 C3 -178.81(19)
C6 C1 C2 C3 0.9(3)
O1 C1 C2 C10 3.2(3)
C6 C1 C2 C10 -177.15(19)
C1 C2 C3 C4 -0.4(4)
C10 C2 C3 C4 177.7(2)
C2 C3 C4 C5 -0.2(4)
C2 C3 C4 C9 -179.8(3)
C3 C4 C5 C6 0.2(4)
C9 C4 C5 C6 179.8(3)
C4 C5 C6 C1 0.3(4)
C4 C5 C6 C7 -179.6(2)
O1 C1 C6 C5 178.8(2)
C2 C1 C6 C5 -0.8(3)
O1 C1 C6 C7 -1.2(3)
C2 C1 C6 C7 179.1(2)
N2 N1 C7 C6 179.2(2)
Cu1 N1 C7 C6 3.3(3)
C5 C6 C7 N1 177.6(2)
C1 C6 C7 N1 -2.3(4)
N1 N2 C8 N3 -178.80(18)
N1 N2 C8 S1 0.6(3)
C19A N3 C8 N2 -155.7(8)
C16A N3 C8 N2 2.9(16)
C16B N3 C8 N2 10.7(15)
C19B N3 C8 N2 -170.3(9)
C19A N3 C8 S1 24.9(8)
C16A N3 C8 S1 -176.6(16)
C16B N3 C8 S1 -168.8(14)
C19B N3 C8 S1 10.2(9)
Cu1 S1 C8 N2 -4.1(2)
Cu1 S1 C8 N3 175.31(16)
C11 N4 C10 C2 -56.8(2)
C14 N4 C10 C2 -179.46(17)
Cu2 N4 C10 C2 67.90(18)
C3 C2 C10 N4 129.8(2)
C1 C2 C10 N4 -52.1(3)
C14 N4 C11 C12 -86.6(2)
C10 N4 C11 C12 150.85(16)
Cu2 N4 C11 C12 28.5(2)
C13 O2 C12 O3 -0.3(4)
C13 O2 C12 C11 176.6(2)
N4 C11 C12 O3 -36.0(3)
N4 C11 C12 O2 147.15(18)
C11 N4 C14 C15 98.0(2)
C10 N4 C14 C15 -139.1(2)
Cu2 N4 C14 C15 -23.0(2)
Cu2 O5 C15 O4 -175.6(2)
Cu2 O5 C15 C14 1.8(3)
N4 C14 C15 O4 -166.6(2)
N4 C14 C15 O5 15.8(3)
C8 N3 C16A C17A 163.9(16)
C19A N3 C16A C17A -34(2)
C16B N3 C16A C17A 117(20)
C19B N3 C16A C17A -22(2)
N3 C16A C17A C18A 48(3)
C16A C17A C18A C19A -44(3)
C8 N3 C19A C18A 167.3(10)
C16A N3 C19A C18A 5(2)
C16B N3 C19A C18A 1(2)
C19B N3 C19A C18A -100(11)
C17A C18A C19A N3 27(2)
C8 N3 C16B C17B 175.2(15)
C19A N3 C16B C17B -17(3)
C16A N3 C16B C17B -47(18)
C19B N3 C16B C17B -4(3)
N3 C16B C17B C18B 15(3)
C16B C17B C18B C19B -21(3)
C17B C18B C19B N3 17(2)
C8 N3 C19B C18B 172.1(12)
C19A N3 C19B C18B 76(11)
C16A N3 C19B C18B -2(2)
C16B N3 C19B C18B -9(2)
